data_7716908
loop_
_publ_author_name
'&#xc1;lvarez-Miguel, Luc&#xed;a'
'Del Carmen-Rodr&#xed;guez, Clara'
'Valle, Mar&#xed;a'
'&#xc1;lvarez, Celedonio M'
'Mart&#xed;n-&#xc1;lvarez, Jos&#xe9; M'
'Garc&#xed;a-Rodr&#xed;guez, Ra&#xfa;l'
'Miguel, Daniel'

_publ_section_title
;
 Synthesis and reactivity of air stable Ni(II) complexes with isocyanides
 and dialkyldithiophosphate ligands: acyclic diaminocarbene formation.
;
_journal_issue 36
_journal_name_full 'Dalton transactions (Cambridge, England : 2003)'
_journal_page_first 15101
_journal_page_last 15112
_journal_paper_doi 10.1039/d4dt01915f
_journal_volume 53
_journal_year 2024
_chemical_formula_moiety 'C23 H32 N3 Ni O2 P S2'
_chemical_formula_sum 'C23 H32 N3 Ni O2 P S2'
_chemical_formula_weight 536.31
_space_group_crystal_system monoclinic
_space_group_IT_number 14
_space_group_name_Hall '-P 2yn'
_space_group_name_H-M_alt 'P 1 21/n 1'
_atom_sites_solution_hydrogens geom
_atom_sites_solution_primary direct
_audit_creation_date 2023-09-27
_audit_creation_method
;
Olex2 1.3
(compiled 2020.11.12 svn.r5f609507 for OlexSys, GUI svn.r6408)
;
_audit_update_record
;
2023-10-04 deposited with the CCDC.	2024-08-26 downloaded from the CCDC.
;
_cell_angle_alpha 90
_cell_angle_beta 100.956(2)
_cell_angle_gamma 90
_cell_formula_units_Z 4
_cell_length_a 14.1712(3)
_cell_length_b 14.4321(4)
_cell_length_c 14.8981(3)
_cell_measurement_reflns_used 7171
_cell_measurement_temperature 293
_cell_measurement_theta_max 29.2750
_cell_measurement_theta_min 2.7850
_cell_volume 2991.43(12)
_computing_cell_refinement
;
CrysAlisPro, Agilent Technologies,
Version 1.171.37.31 (release 14-01-2014 CrysAlis171 .NET)
(compiled Jan 14 2014,18:38:05)
;
_computing_data_collection
;
CrysAlisPro, Agilent Technologies,
Version 1.171.37.31 (release 14-01-2014 CrysAlis171 .NET)
(compiled Jan 14 2014,18:38:05)
;
_computing_data_reduction
;
CrysAlisPro, Agilent Technologies,
Version 1.171.37.31 (release 14-01-2014 CrysAlis171 .NET)
(compiled Jan 14 2014,18:38:05)
;
_computing_molecular_graphics 'Olex2 1.3 (Dolomanov et al., 2009)'
_computing_publication_material 'Olex2 1.3 (Dolomanov et al., 2009)'
_computing_structure_refinement 'SHELXL 2014/7 (Sheldrick, 2015)'
_computing_structure_solution 'SHELXS  (Sheldrick, 2008)'
_diffrn_ambient_temperature 293(2)
_diffrn_detector_area_resol_mean 10.4757
_diffrn_detector_type Atlas
_diffrn_measured_fraction_theta_full 1.000
_diffrn_measured_fraction_theta_max 0.843
_diffrn_measurement_details
;
#__ type_ start__ end____ width___ exp.time_
  1 omega   34.00   92.00   1.0000   49.3750
omega____ theta____ kappa____ phi______ frames
    -       11.7464 -179.0000   60.0000 58

#__ type_ start__ end____ width___ exp.time_
  2 omega  -14.00   30.00   1.0000   49.3750
omega____ theta____ kappa____ phi______ frames
    -       11.7464  -37.0000   30.0000 44

#__ type_ start__ end____ width___ exp.time_
  3 omega  -23.00   76.00   1.0000   49.3750
omega____ theta____ kappa____ phi______ frames
    -       11.7464   19.0000  -90.0000 99
;
_diffrn_measurement_device 'four-circle diffractometer'
_diffrn_measurement_device_type 'SuperNova, Dual, Cu at zero, Atlas'
_diffrn_measurement_method '\w scans'
_diffrn_radiation_type MoK\a
_diffrn_radiation_wavelength 0.71073
_diffrn_reflns_av_R_equivalents 0.0215
_diffrn_reflns_av_unetI/netI 0.0332
_diffrn_reflns_Laue_measured_fraction_full 1.000
_diffrn_reflns_Laue_measured_fraction_max 0.843
_diffrn_reflns_limit_h_max 14
_diffrn_reflns_limit_h_min -18
_diffrn_reflns_limit_k_max 12
_diffrn_reflns_limit_k_min -19
_diffrn_reflns_limit_l_max 16
_diffrn_reflns_limit_l_min -20
_diffrn_reflns_number 16554
_diffrn_reflns_point_group_measured_fraction_full 1.000
_diffrn_reflns_point_group_measured_fraction_max 0.843
_diffrn_reflns_theta_full 26.000
_diffrn_reflns_theta_max 29.755
_diffrn_reflns_theta_min 2.033
_exptl_absorpt_coefficient_mu 0.863
_exptl_absorpt_correction_T_max 0.872
_exptl_absorpt_correction_T_min 0.821
_exptl_absorpt_correction_type analytical
_exptl_absorpt_process_details
;
CrysAlisPro, Agilent Technologies,
Version 1.171.37.31 (release 14-01-2014 CrysAlis171 .NET)
(compiled Jan 14 2014,18:38:05)
Analytical numeric absorption correction using a multifaceted crystal
			model based on expressions derived by R.C. Clark & J.S. Reid.
(Clark, R. C. & Reid, J. S. (1995). Acta Cryst. A51, 887-897)
Empirical absorption correction using spherical harmonics,
 implemented in SCALE3 ABSPACK scaling algorithm.
;
_exptl_crystal_colour yellow
_exptl_crystal_colour_primary yellow
_exptl_crystal_density_diffrn 1.191
_exptl_crystal_description needle
_exptl_crystal_F_000 1128
_exptl_crystal_size_max 0.362
_exptl_crystal_size_mid 0.1842
_exptl_crystal_size_min 0.1639
_refine_diff_density_max 0.254
_refine_diff_density_min -0.276
_refine_diff_density_rms 0.045
_refine_ls_extinction_method none
_refine_ls_goodness_of_fit_ref 1.022
_refine_ls_hydrogen_treatment constr
_refine_ls_matrix_type full
_refine_ls_number_parameters 296
_refine_ls_number_reflns 7189
_refine_ls_number_restraints 0
_refine_ls_restrained_S_all 1.022
_refine_ls_R_factor_all 0.0559
_refine_ls_R_factor_gt 0.0367
_refine_ls_shift/su_max 0.001
_refine_ls_shift/su_mean 0.000
_refine_ls_structure_factor_coef Fsqd
_refine_ls_weighting_details 'w=1/[\s^2^(Fo^2^)+(0.0414P)^2^+0.5303P] where P=(Fo^2^+2Fc^2^)/3'
_refine_ls_weighting_scheme calc
_refine_ls_wR_factor_gt 0.0855
_refine_ls_wR_factor_ref 0.0954
_reflns_Friedel_coverage 0.000
_reflns_number_gt 5301
_reflns_number_total 7189
_reflns_threshold_expression 'I > 2\s(I)'
_cod_data_source_file d4dt01915f2.cif
_cod_data_source_block mv57e
_cod_depositor_comments 'Adding full bibliography for 7716902--7716918.cif.'
_cod_original_cell_volume 2991.42(12)
_cod_database_code 7716908
_shelx_shelxl_version_number 2014/7
_shelx_space_group_comment
;
The symmetry employed for this shelxl refinement is uniquely defined
by the following loop, which should always be used as a source of
symmetry information in preference to the above space-group names.
They are only intended as comments.
;
_olex2_refinement_description
;
1. Fixed Uiso
 At 1.2 times of:
  All C(H) groups, All C(H,H) groups, All N(H) groups
 At 1.5 times of:
  All C(H,H,H) groups
2.a Secondary CH2 refined with riding coordinates:
 C3(H3A,H3B), C5(H5A,H5B)
2.b Aromatic/amide H refined with riding coordinates:
 N2(H2), C13(H13), C14(H14), C15(H15), C23(H23), C24(H24), C25(H25)
2.c Idealised Me refined as rotating group:
 C4(H4A,H4B,H4C), C6(H6A,H6B,H6C), C7(H7A,H7B,H7C), C17(H17A,H17B,H17C),
 C18(H18A,H18B,H18C), C27(H27A,H27B,H27C), C28(H28A,H28B,H28C)
;
_smtbx_masks_void_probe_radius 1.2
_smtbx_masks_void_truncation_radius 1.2
_olex2_submission_special_instructions 'No special instructions were received'

loop_
_space_group_symop_operation_xyz
'x, y, z'
'-x+1/2, y+1/2, -z+1/2'
'-x, -y, -z'
'x-1/2, -y-1/2, z-1/2'

loop_
_atom_site_label
_atom_site_type_symbol
_atom_site_fract_x
_atom_site_fract_y
_atom_site_fract_z
_atom_site_U_iso_or_equiv
_atom_site_adp_type
_atom_site_occupancy
_atom_site_site_symmetry_order
_atom_site_calc_flag
_atom_site_refinement_flags_posn
_atom_site_refinement_flags_adp
_atom_site_refinement_flags_occupancy
_atom_site_disorder_assembly
_atom_site_disorder_group
Ni1 Ni 0.36065(2) 0.73809(2) 0.04718(2) 0.03898(9) Uani 1 1 d . . . . .
S1 S 0.31487(4) 0.80166(5) 0.16678(3) 0.05383(16) Uani 1 1 d . . . . .
S2 S 0.50732(4) 0.79572(5) 0.09831(4) 0.05700(16) Uani 1 1 d . . . . .
P1 P 0.45340(4) 0.84350(4) 0.20574(4) 0.04991(15) Uani 1 1 d . . . . .
O1 O 0.50221(11) 0.81348(13) 0.29795(10) 0.0695(5) Uani 1 1 d . . . . .
O2 O 0.45877(12) 0.95336(12) 0.20665(11) 0.0660(4) Uani 1 1 d . . . . .
N1 N 0.44229(12) 0.63557(14) -0.09150(12) 0.0524(4) Uani 1 1 d . . . . .
N2 N 0.18254(11) 0.73532(12) -0.07422(11) 0.0448(4) Uani 1 1 d . . . . .
H2 H 0.1263 0.7150 -0.0982 0.054 Uiso 1 1 calc R U . . .
N3 N 0.19929(11) 0.61643(12) 0.02916(10) 0.0443(4) Uani 1 1 d . . . . .
C1 C 0.40873(13) 0.67684(15) -0.03937(13) 0.0437(5) Uani 1 1 d . . . . .
C2 C 0.23446(12) 0.69165(14) -0.00189(11) 0.0389(4) Uani 1 1 d . . . . .
C3 C 0.10672(14) 0.57428(17) -0.01352(14) 0.0524(5) Uani 1 1 d . . . . .
H3A H 0.0616 0.6230 -0.0372 0.063 Uiso 1 1 calc R U . . .
H3B H 0.0806 0.5406 0.0326 0.063 Uiso 1 1 calc R U . . .
C4 C 0.11683(17) 0.50946(18) -0.08969(16) 0.0652(6) Uani 1 1 d . . . . .
H4A H 0.1436 0.5422 -0.1351 0.098 Uiso 1 1 calc R U . . .
H4B H 0.0548 0.4854 -0.1169 0.098 Uiso 1 1 calc R U . . .
H4C H 0.1586 0.4592 -0.0659 0.098 Uiso 1 1 calc R U . . .
C5 C 0.25515(15) 0.56308(17) 0.10509(13) 0.0538(5) Uani 1 1 d . . . . .
H5A H 0.3199 0.5878 0.1194 0.065 Uiso 1 1 calc R U . . .
H5B H 0.2593 0.4992 0.0860 0.065 Uiso 1 1 calc R U . . .
C6 C 0.2119(2) 0.5655(2) 0.18995(16) 0.0829(9) Uani 1 1 d . . . . .
H6A H 0.1483 0.5397 0.1767 0.124 Uiso 1 1 calc R U . . .
H6B H 0.2086 0.6285 0.2099 0.124 Uiso 1 1 calc R U . . .
H6C H 0.2511 0.5300 0.2373 0.124 Uiso 1 1 calc R U . . .
C7 C 0.4215(2) 1.0067(2) 0.1268(2) 0.0865(9) Uani 1 1 d . . . . .
H7A H 0.4304 1.0714 0.1406 0.130 Uiso 1 1 calc R U . . .
H7B H 0.3542 0.9939 0.1076 0.130 Uiso 1 1 calc R U . . .
H7C H 0.4549 0.9905 0.0787 0.130 Uiso 1 1 calc R U . . .
C11 C 0.47619(14) 0.58268(17) -0.15744(13) 0.0512(5) Uani 1 1 d . . . . .
C12 C 0.53277(19) 0.6264(2) -0.21115(18) 0.0741(7) Uani 1 1 d . . . . .
C13 C 0.5624(2) 0.5715(3) -0.2770(2) 0.0942(10) Uani 1 1 d . . . . .
H13 H 0.6009 0.5971 -0.3147 0.113 Uiso 1 1 calc R U . . .
C14 C 0.5361(2) 0.4813(3) -0.28737(19) 0.0927(11) Uani 1 1 d . . . . .
H14 H 0.5563 0.4465 -0.3327 0.111 Uiso 1 1 calc R U . . .
C15 C 0.48081(18) 0.4401(2) -0.23325(18) 0.0756(8) Uani 1 1 d . . . . .
H15 H 0.4646 0.3778 -0.2417 0.091 Uiso 1 1 calc R U . . .
C16 C 0.44864(14) 0.49048(17) -0.16554(14) 0.0549(6) Uani 1 1 d . . . . .
C17 C 0.5591(3) 0.7268(3) -0.1986(3) 0.1269(15) Uani 1 1 d . . . . .
H17A H 0.5017 0.7638 -0.2104 0.190 Uiso 1 1 calc R U . . .
H17B H 0.6000 0.7439 -0.2404 0.190 Uiso 1 1 calc R U . . .
H17C H 0.5923 0.7371 -0.1370 0.190 Uiso 1 1 calc R U . . .
C18 C 0.38685(17) 0.4487(2) -0.10552(18) 0.0731(7) Uani 1 1 d . . . . .
H18A H 0.4152 0.4597 -0.0426 0.110 Uiso 1 1 calc R U . . .
H18B H 0.3815 0.3832 -0.1164 0.110 Uiso 1 1 calc R U . . .
H18C H 0.3241 0.4763 -0.1189 0.110 Uiso 1 1 calc R U . . .
C21 C 0.22014(14) 0.81587(15) -0.11198(13) 0.0460(5) Uani 1 1 d . . . . .
C22 C 0.21039(16) 0.90241(17) -0.07468(14) 0.0561(6) Uani 1 1 d . . . . .
C23 C 0.2567(2) 0.97680(19) -0.10817(18) 0.0741(7) Uani 1 1 d . . . . .
H23 H 0.2528 1.0355 -0.0834 0.089 Uiso 1 1 calc R U . . .
C24 C 0.3072(2) 0.9650(2) -0.1761(2) 0.0799(8) Uani 1 1 d . . . . .
H24 H 0.3401 1.0147 -0.1952 0.096 Uiso 1 1 calc R U . . .
C25 C 0.30977(18) 0.8802(2) -0.21649(17) 0.0714(7) Uani 1 1 d . . . . .
H25 H 0.3422 0.8737 -0.2649 0.086 Uiso 1 1 calc R U . . .
C26 C 0.26518(15) 0.80384(17) -0.18687(14) 0.0531(5) Uani 1 1 d . . . . .
C27 C 0.15002(19) 0.9184(2) -0.00413(17) 0.0748(7) Uani 1 1 d . . . . .
H27A H 0.1044 0.8688 -0.0063 0.112 Uiso 1 1 calc R U . . .
H27B H 0.1164 0.9761 -0.0161 0.112 Uiso 1 1 calc R U . . .
H27C H 0.1904 0.9204 0.0554 0.112 Uiso 1 1 calc R U . . .
C28 C 0.26057(18) 0.7137(2) -0.23733(15) 0.0677(7) Uani 1 1 d . . . . .
H28A H 0.2630 0.6634 -0.1948 0.101 Uiso 1 1 calc R U . . .
H28B H 0.3141 0.7094 -0.2681 0.101 Uiso 1 1 calc R U . . .
H28C H 0.2017 0.7106 -0.2814 0.101 Uiso 1 1 calc R U . . .

loop_
_atom_site_aniso_label
_atom_site_aniso_U_11
_atom_site_aniso_U_22
_atom_site_aniso_U_33
_atom_site_aniso_U_23
_atom_site_aniso_U_13
_atom_site_aniso_U_12
Ni1 0.03353(14) 0.04500(16) 0.03755(14) -0.00631(11) 0.00457(9) -0.00309(11)
S1 0.0408(3) 0.0757(4) 0.0451(3) -0.0155(3) 0.0085(2) -0.0017(3)
S2 0.0374(3) 0.0673(4) 0.0664(4) -0.0245(3) 0.0101(2) -0.0085(3)
P1 0.0438(3) 0.0553(4) 0.0468(3) -0.0138(3) -0.0012(2) -0.0005(3)
O1 0.0632(10) 0.0838(13) 0.0526(9) -0.0093(9) -0.0116(7) 0.0015(9)
O2 0.0733(10) 0.0558(10) 0.0646(10) -0.0192(8) 0.0024(8) -0.0007(8)
N1 0.0458(9) 0.0604(12) 0.0500(10) -0.0116(9) 0.0063(8) 0.0029(9)
N2 0.0354(8) 0.0545(11) 0.0409(9) 0.0055(8) -0.0016(7) -0.0074(8)
N3 0.0361(8) 0.0547(11) 0.0407(8) 0.0062(8) 0.0035(6) -0.0098(8)
C1 0.0371(10) 0.0472(12) 0.0449(11) -0.0041(9) 0.0028(8) -0.0044(9)
C2 0.0362(9) 0.0475(12) 0.0331(9) -0.0039(8) 0.0067(7) -0.0016(9)
C3 0.0400(10) 0.0635(15) 0.0525(12) 0.0073(11) 0.0056(9) -0.0144(10)
C4 0.0588(13) 0.0658(17) 0.0662(15) -0.0048(12) -0.0001(11) -0.0143(12)
C5 0.0506(12) 0.0574(14) 0.0501(12) 0.0122(10) 0.0010(9) -0.0055(11)
C6 0.0801(17) 0.112(2) 0.0568(15) 0.0298(15) 0.0131(12) -0.0065(17)
C7 0.107(2) 0.0598(18) 0.088(2) -0.0008(15) 0.0055(17) 0.0042(16)
C11 0.0454(11) 0.0629(15) 0.0444(11) -0.0117(10) 0.0063(9) 0.0089(11)
C12 0.0684(16) 0.084(2) 0.0762(17) -0.0045(15) 0.0293(13) 0.0041(15)
C13 0.089(2) 0.126(3) 0.079(2) -0.002(2) 0.0434(16) 0.019(2)
C14 0.083(2) 0.134(3) 0.0609(17) -0.0332(19) 0.0138(14) 0.034(2)
C15 0.0651(16) 0.082(2) 0.0711(17) -0.0323(15) -0.0099(13) 0.0203(15)
C16 0.0424(11) 0.0630(15) 0.0539(12) -0.0123(11) -0.0046(9) 0.0099(11)
C17 0.127(3) 0.092(3) 0.184(4) 0.002(3) 0.087(3) -0.024(2)
C18 0.0584(14) 0.0664(18) 0.0922(18) -0.0023(14) 0.0088(13) 0.0001(13)
C21 0.0417(10) 0.0528(13) 0.0405(10) 0.0109(9) -0.0001(8) -0.0008(10)
C22 0.0580(13) 0.0571(15) 0.0489(12) 0.0039(11) -0.0011(10) 0.0044(12)
C23 0.0894(19) 0.0506(15) 0.0752(17) 0.0075(13) -0.0020(15) -0.0047(14)
C24 0.0833(19) 0.073(2) 0.0791(19) 0.0279(16) 0.0053(15) -0.0193(16)
C25 0.0667(15) 0.089(2) 0.0593(14) 0.0231(15) 0.0142(11) -0.0069(15)
C26 0.0490(12) 0.0644(15) 0.0435(11) 0.0092(11) 0.0028(9) 0.0010(11)
C27 0.0797(17) 0.0768(19) 0.0663(15) -0.0038(14) 0.0099(13) 0.0217(15)
C28 0.0654(15) 0.087(2) 0.0480(13) -0.0036(12) 0.0048(11) 0.0046(14)

loop_
_atom_type_symbol
_atom_type_description
_atom_type_scat_dispersion_real
_atom_type_scat_dispersion_imag
_atom_type_scat_source
C C 0.0033 0.0016 'International Tables Vol C Tables 4.2.6.8 and 6.1.1.4'
H H 0.0000 0.0000 'International Tables Vol C Tables 4.2.6.8 and 6.1.1.4'
N N 0.0061 0.0033 'International Tables Vol C Tables 4.2.6.8 and 6.1.1.4'
Ni Ni 0.3393 1.1124 'International Tables Vol C Tables 4.2.6.8 and 6.1.1.4'
O O 0.0106 0.0060 'International Tables Vol C Tables 4.2.6.8 and 6.1.1.4'
P P 0.1023 0.0942 'International Tables Vol C Tables 4.2.6.8 and 6.1.1.4'
S S 0.1246 0.1234 'International Tables Vol C Tables 4.2.6.8 and 6.1.1.4'

loop_
_geom_angle_atom_site_label_1
_geom_angle_atom_site_label_2
_geom_angle_atom_site_label_3
_geom_angle
_geom_angle_site_symmetry_1
_geom_angle_site_symmetry_3
_geom_angle_publ_flag
S1 Ni1 S2 88.12(2) . . ?
C1 Ni1 S1 172.27(6) . . ?
C1 Ni1 S2 88.44(6) . . ?
C1 Ni1 C2 90.44(8) . . ?
C2 Ni1 S1 93.27(6) . . ?
C2 Ni1 S2 177.37(6) . . ?
P1 S1 Ni1 86.44(3) . . ?
P1 S2 Ni1 85.97(3) . . ?
S2 P1 S1 99.36(3) . . ?
O1 P1 S1 115.73(8) . . ?
O1 P1 S2 117.03(8) . . ?
O1 P1 O2 105.73(9) . . ?
O2 P1 S1 109.99(7) . . ?
O2 P1 S2 108.83(7) . . ?
C7 O2 P1 121.38(15) . . ?
C1 N1 C11 175.7(2) . . ?
C2 N2 H2 119.8 . . ?
C2 N2 C21 120.47(15) . . ?
C21 N2 H2 119.8 . . ?
C2 N3 C3 123.65(16) . . ?
C2 N3 C5 121.25(15) . . ?
C5 N3 C3 114.87(17) . . ?
N1 C1 Ni1 176.82(18) . . ?
N2 C2 Ni1 118.11(14) . . ?
N3 C2 Ni1 122.85(13) . . ?
N3 C2 N2 118.94(16) . . ?
N3 C3 H3A 109.2 . . ?
N3 C3 H3B 109.2 . . ?
N3 C3 C4 112.25(18) . . ?
H3A C3 H3B 107.9 . . ?
C4 C3 H3A 109.2 . . ?
C4 C3 H3B 109.2 . . ?
C3 C4 H4A 109.5 . . ?
C3 C4 H4B 109.5 . . ?
C3 C4 H4C 109.5 . . ?
H4A C4 H4B 109.5 . . ?
H4A C4 H4C 109.5 . . ?
H4B C4 H4C 109.5 . . ?
N3 C5 H5A 109.0 . . ?
N3 C5 H5B 109.0 . . ?
N3 C5 C6 112.83(19) . . ?
H5A C5 H5B 107.8 . . ?
C6 C5 H5A 109.0 . . ?
C6 C5 H5B 109.0 . . ?
C5 C6 H6A 109.5 . . ?
C5 C6 H6B 109.5 . . ?
C5 C6 H6C 109.5 . . ?
H6A C6 H6B 109.5 . . ?
H6A C6 H6C 109.5 . . ?
H6B C6 H6C 109.5 . . ?
O2 C7 H7A 109.5 . . ?
O2 C7 H7B 109.5 . . ?
O2 C7 H7C 109.5 . . ?
H7A C7 H7B 109.5 . . ?
H7A C7 H7C 109.5 . . ?
H7B C7 H7C 109.5 . . ?
C12 C11 N1 118.0(2) . . ?
C16 C11 N1 117.1(2) . . ?
C16 C11 C12 124.8(2) . . ?
C11 C12 C17 121.6(3) . . ?
C13 C12 C11 115.8(3) . . ?
C13 C12 C17 122.6(3) . . ?
C12 C13 H13 119.5 . . ?
C14 C13 C12 121.0(3) . . ?
C14 C13 H13 119.5 . . ?
C13 C14 H14 119.0 . . ?
C13 C14 C15 121.9(3) . . ?
C15 C14 H14 119.0 . . ?
C14 C15 H15 119.8 . . ?
C14 C15 C16 120.4(3) . . ?
C16 C15 H15 119.8 . . ?
C11 C16 C15 116.1(2) . . ?
C11 C16 C18 121.6(2) . . ?
C15 C16 C18 122.3(2) . . ?
C12 C17 H17A 109.5 . . ?
C12 C17 H17B 109.5 . . ?
C12 C17 H17C 109.5 . . ?
H17A C17 H17B 109.5 . . ?
H17A C17 H17C 109.5 . . ?
H17B C17 H17C 109.5 . . ?
C16 C18 H18A 109.5 . . ?
C16 C18 H18B 109.5 . . ?
C16 C18 H18C 109.5 . . ?
H18A C18 H18B 109.5 . . ?
H18A C18 H18C 109.5 . . ?
H18B C18 H18C 109.5 . . ?
C22 C21 N2 119.99(19) . . ?
C22 C21 C26 121.9(2) . . ?
C26 C21 N2 118.1(2) . . ?
C21 C22 C23 117.4(2) . . ?
C21 C22 C27 122.4(2) . . ?
C23 C22 C27 120.2(2) . . ?
C22 C23 H23 119.4 . . ?
C24 C23 C22 121.3(3) . . ?
C24 C23 H23 119.4 . . ?
C23 C24 H24 119.9 . . ?
C23 C24 C25 120.2(3) . . ?
C25 C24 H24 119.9 . . ?
C24 C25 H25 119.3 . . ?
C24 C25 C26 121.3(3) . . ?
C26 C25 H25 119.3 . . ?
C21 C26 C28 121.7(2) . . ?
C25 C26 C21 117.5(2) . . ?
C25 C26 C28 120.7(2) . . ?
C22 C27 H27A 109.5 . . ?
C22 C27 H27B 109.5 . . ?
C22 C27 H27C 109.5 . . ?
H27A C27 H27B 109.5 . . ?
H27A C27 H27C 109.5 . . ?
H27B C27 H27C 109.5 . . ?
C26 C28 H28A 109.5 . . ?
C26 C28 H28B 109.5 . . ?
C26 C28 H28C 109.5 . . ?
H28A C28 H28B 109.5 . . ?
H28A C28 H28C 109.5 . . ?
H28B C28 H28C 109.5 . . ?

loop_
_geom_bond_atom_site_label_1
_geom_bond_atom_site_label_2
_geom_bond_distance
_geom_bond_site_symmetry_2
_geom_bond_publ_flag
Ni1 S1 2.2083(6) . ?
Ni1 S2 2.2338(5) . ?
Ni1 C1 1.801(2) . ?
Ni1 C2 1.9196(18) . ?
S1 P1 2.0303(7) . ?
S2 P1 2.0213(8) . ?
P1 O1 1.4806(16) . ?
P1 O2 1.5872(18) . ?
O2 C7 1.431(3) . ?
N1 C1 1.151(2) . ?
N1 C11 1.399(3) . ?
N2 H2 0.8600 . ?
N2 C2 1.341(2) . ?
N2 C21 1.437(3) . ?
N3 C2 1.315(2) . ?
N3 C3 1.476(2) . ?
N3 C5 1.469(2) . ?
C3 H3A 0.9700 . ?
C3 H3B 0.9700 . ?
C3 C4 1.498(3) . ?
C4 H4A 0.9600 . ?
C4 H4B 0.9600 . ?
C4 H4C 0.9600 . ?
C5 H5A 0.9700 . ?
C5 H5B 0.9700 . ?
C5 C6 1.507(3) . ?
C6 H6A 0.9600 . ?
C6 H6B 0.9600 . ?
C6 H6C 0.9600 . ?
C7 H7A 0.9600 . ?
C7 H7B 0.9600 . ?
C7 H7C 0.9600 . ?
C11 C12 1.387(3) . ?
C11 C16 1.386(3) . ?
C12 C13 1.386(4) . ?
C12 C17 1.500(5) . ?
C13 H13 0.9300 . ?
C13 C14 1.355(5) . ?
C14 H14 0.9300 . ?
C14 C15 1.363(4) . ?
C15 H15 0.9300 . ?
C15 C16 1.389(3) . ?
C16 C18 1.492(3) . ?
C17 H17A 0.9600 . ?
C17 H17B 0.9600 . ?
C17 H17C 0.9600 . ?
C18 H18A 0.9600 . ?
C18 H18B 0.9600 . ?
C18 H18C 0.9600 . ?
C21 C22 1.385(3) . ?
C21 C26 1.398(3) . ?
C22 C23 1.399(3) . ?
C22 C27 1.494(3) . ?
C23 H23 0.9300 . ?
C23 C24 1.356(4) . ?
C24 H24 0.9300 . ?
C24 C25 1.367(4) . ?
C25 H25 0.9300 . ?
C25 C26 1.383(3) . ?
C26 C28 1.498(3) . ?
C27 H27A 0.9600 . ?
C27 H27B 0.9600 . ?
C27 H27C 0.9600 . ?
C28 H28A 0.9600 . ?
C28 H28B 0.9600 . ?
C28 H28C 0.9600 . ?

loop_
_geom_torsion_atom_site_label_1
_geom_torsion_atom_site_label_2
_geom_torsion_atom_site_label_3
_geom_torsion_atom_site_label_4
_geom_torsion
_geom_torsion_site_symmetry_1
_geom_torsion_site_symmetry_2
_geom_torsion_site_symmetry_3
_geom_torsion_site_symmetry_4
_geom_torsion_publ_flag
S1 P1 O2 C7 -56.8(2) . . . . ?
S2 P1 O2 C7 51.1(2) . . . . ?
O1 P1 O2 C7 177.6(2) . . . . ?
N1 C11 C12 C13 -178.3(2) . . . . ?
N1 C11 C12 C17 1.2(4) . . . . ?
N1 C11 C16 C15 178.16(18) . . . . ?
N1 C11 C16 C18 -1.0(3) . . . . ?
N2 C21 C22 C23 173.71(18) . . . . ?
N2 C21 C22 C27 -8.7(3) . . . . ?
N2 C21 C26 C25 -173.42(18) . . . . ?
N2 C21 C26 C28 10.3(3) . . . . ?
C2 N2 C21 C22 -84.6(2) . . . . ?
C2 N2 C21 C26 96.0(2) . . . . ?
C2 N3 C3 C4 85.7(3) . . . . ?
C2 N3 C5 C6 113.7(2) . . . . ?
C3 N3 C2 Ni1 -173.53(15) . . . . ?
C3 N3 C2 N2 2.7(3) . . . . ?
C3 N3 C5 C6 -71.7(3) . . . . ?
C5 N3 C2 Ni1 0.6(3) . . . . ?
C5 N3 C2 N2 176.75(18) . . . . ?
C5 N3 C3 C4 -88.7(2) . . . . ?
C11 C12 C13 C14 0.5(4) . . . . ?
C12 C11 C16 C15 -0.3(3) . . . . ?
C12 C11 C16 C18 -179.5(2) . . . . ?
C12 C13 C14 C15 -0.9(5) . . . . ?
C13 C14 C15 C16 0.7(4) . . . . ?
C14 C15 C16 C11 -0.1(3) . . . . ?
C14 C15 C16 C18 179.1(2) . . . . ?
C16 C11 C12 C13 0.1(4) . . . . ?
C16 C11 C12 C17 179.6(3) . . . . ?
C17 C12 C13 C14 -179.0(3) . . . . ?
C21 N2 C2 Ni1 -1.5(2) . . . . ?
C21 N2 C2 N3 -177.82(18) . . . . ?
C21 C22 C23 C24 1.6(3) . . . . ?
C22 C21 C26 C25 7.2(3) . . . . ?
C22 C21 C26 C28 -169.05(19) . . . . ?
C22 C23 C24 C25 3.2(4) . . . . ?
C23 C24 C25 C26 -3.0(4) . . . . ?
C24 C25 C26 C21 -2.2(3) . . . . ?
C24 C25 C26 C28 174.1(2) . . . . ?
C26 C21 C22 C23 -6.9(3) . . . . ?
C26 C21 C22 C27 170.65(19) . . . . ?
C27 C22 C23 C24 -176.0(2) . . . . ?

loop_
_smtbx_masks_void_nr
_smtbx_masks_void_average_x
_smtbx_masks_void_average_y
_smtbx_masks_void_average_z
_smtbx_masks_void_volume
_smtbx_masks_void_count_electrons
_smtbx_masks_void_content
1 0.152 0.241 0.009 158.1 27.1 ?
2 -0.152 0.759 -0.009 158.1 27.1 ?
3 0.348 0.741 0.491 158.1 27.1 ?
4 0.652 0.259 0.509 158.1 27.1 ?
